data_2014444
loop_
_publ_author_name
'Lu, Li-Ping '
'Zhang, Hong-Mei '
'Feng, Si-Si '
'Zhu, Miao-Li'

_publ_section_title
;
 Two <i>N</i>,<i>N</i>-dimethylbiguanidium salts displaying double
 hydrogen bonds to the counter-ions
;
_journal_issue 10
_journal_name_full 'Acta Crystallographica Section C'
_journal_page_first o740
_journal_page_last o743
_journal_paper_doi 10.1107/S010827010401786X
_journal_volume 60
_journal_year 2004
_chemical_formula_iupac 'C4 H13 N5 2+, C2 O4 2-, H2 O'
_chemical_formula_moiety 'C4 H13 N5 2+, C2 O4 2-, H2 O'
_chemical_formula_sum 'C6 H15 N5 O5'
_chemical_formula_weight 237.23
_chemical_name_systematic
;
N,N-dimethylbiguanidium oxalate hydrate
;
_space_group_IT_number 14
_symmetry_cell_setting monoclinic
_symmetry_space_group_name_Hall '-P 2ybc'
_symmetry_space_group_name_H-M 'P 1 21/c 1'
_atom_sites_solution_hydrogens geom
_atom_sites_solution_primary direct
_atom_sites_solution_secondary difmap
_audit_creation_method SHELXL-97
_cell_angle_alpha 90.00
_cell_angle_beta 92.561(4)
_cell_angle_gamma 90.00
_cell_formula_units_Z 4
_cell_length_a 6.775(2)
_cell_length_b 10.762(3)
_cell_length_c 14.731(4)
_cell_measurement_reflns_used 1102
_cell_measurement_temperature 298(2)
_cell_measurement_theta_max 21.96
_cell_measurement_theta_min 2.34
_cell_volume 1073.0(5)
_computing_cell_refinement 'SAINT (Bruker, 2000)'
_computing_data_collection 'SMART (Bruker, 2000)'
_computing_data_reduction SAINT
_computing_molecular_graphics 'SHELXTL/PC (Sheldrick, 1999)'
_computing_publication_material SHELXTL/PC
_computing_structure_refinement 'SHELXL97 (Sheldrick, 2000)'
_computing_structure_solution 'SHELXS97 (Sheldrick, 2000)'
_diffrn_ambient_temperature 298(2)
_diffrn_measured_fraction_theta_full 0.999
_diffrn_measured_fraction_theta_max 0.999
_diffrn_measurement_device_type 'Brker SMART 1K CCD area-detector'
_diffrn_measurement_method '\w scan'
_diffrn_radiation_monochromator graphite
_diffrn_radiation_source 'fine-focus sealed tube'
_diffrn_radiation_type MoK\a
_diffrn_radiation_wavelength 0.71073
_diffrn_reflns_av_R_equivalents 0.0590
_diffrn_reflns_av_sigmaI/netI 0.0664
_diffrn_reflns_limit_h_max 7
_diffrn_reflns_limit_h_min -8
_diffrn_reflns_limit_k_max 6
_diffrn_reflns_limit_k_min -12
_diffrn_reflns_limit_l_max 17
_diffrn_reflns_limit_l_min -17
_diffrn_reflns_number 4303
_diffrn_reflns_theta_full 25.00
_diffrn_reflns_theta_max 25.00
_diffrn_reflns_theta_min 2.34
_diffrn_standards_number 0
_exptl_absorpt_coefficient_mu 0.126
_exptl_absorpt_correction_T_max 0.9735
_exptl_absorpt_correction_T_min 0.6142
_exptl_absorpt_correction_type multi-scan
_exptl_absorpt_process_details '(SADABS; Sheldrick, 2000)'
_exptl_crystal_colour colorless
_exptl_crystal_density_diffrn 1.468
_exptl_crystal_density_method 'not measured'
_exptl_crystal_description block
_exptl_crystal_F_000 504
_exptl_crystal_size_max 0.40
_exptl_crystal_size_mid 0.18
_exptl_crystal_size_min 0.12
_refine_diff_density_max 0.244
_refine_diff_density_min -0.226
_refine_ls_extinction_method none
_refine_ls_goodness_of_fit_ref 1.017
_refine_ls_hydrogen_treatment mixed
_refine_ls_matrix_type full
_refine_ls_number_parameters 155
_refine_ls_number_reflns 1885
_refine_ls_number_restraints 0
_refine_ls_restrained_S_all 1.017
_refine_ls_R_factor_all 0.0695
_refine_ls_R_factor_gt 0.0459
_refine_ls_shift/su_max 0.000
_refine_ls_shift/su_mean 0.000
_refine_ls_structure_factor_coef Fsqd
_refine_ls_weighting_details 'calc w=1/[\s^2^(Fo^2^)+(0.0368P)^2^] where P=(Fo^2^+2Fc^2^)/3'
_refine_ls_weighting_scheme calc
_refine_ls_wR_factor_gt 0.0923
_refine_ls_wR_factor_ref 0.1018
_reflns_number_gt 1295
_reflns_number_total 1885
_reflns_threshold_expression I>2\s(I)
_cod_data_source_file de1242.cif
_cod_data_source_block I
_cod_depositor_comments
;
The following automatic conversions were performed:
'_symmetry_cell_setting' value 'Monoclinic' changed to 'monoclinic'
according to '/home/saulius/struct/CIF-dictionaries/cif_core.dic'
dictionary named 'cif_core.dic' version 2.4.1 from
2010-06-29.

'_geom_bond_publ_flag' value 'Y' changed to 'y' according to
'/home/saulius/struct/CIF-dictionaries/cif_core.dic' dictionary named
'cif_core.dic' version 2.4.1 from 2010-06-29 (6 times).

Automatic conversion script
Id: cif_fix_enum 1527 2010-12-29 10:47:43Z saulius 

The following automatic conversions were performed:

'_symmetry_cell_setting' value 'Monoclinic' changed to 'monoclinic'
according to /home/saulius/struct/CIF-dictionaries/cif_core.dic
dictionary named 'cif_core.dic' version 2.4.1 from
2010-06-29.

'_geom_bond_publ_flag' value 'Y' changed to 'y'
according to /home/saulius/struct/CIF-dictionaries/cif_core.dic
dictionary named 'cif_core.dic' version 2.4.1 from 2010-06-29 (6
times).

'_geom_angle_publ_flag' value 'Y' changed to 'y' according
to /home/saulius/struct/CIF-dictionaries/cif_core.dic dictionary
named 'cif_core.dic' version 2.4.1 from 2010-06-29 (7
times).

'_geom_torsion_publ_flag' value 'Y' changed to 'y' according
to /home/saulius/struct/CIF-dictionaries/cif_core.dic dictionary
named 'cif_core.dic' version 2.4.1 from 2010-06-29 (4
times).

'_geom_hbond_publ_flag' value 'Y' changed to 'y' according
to /home/saulius/struct/CIF-dictionaries/cif_core.dic dictionary
named 'cif_core.dic' version 2.4.1 from 2010-06-29 (9 times).

Automatic conversion script
Id: cif_fix_values 1715 2011-07-08 13:25:40Z adriana 
;
_cod_original_cell_volume 1073.1(5)
_cod_original_sg_symbol_H-M 'P 21/c'
_cod_database_code 2014444
_cod_database_fobs_code 2014444

loop_
_symmetry_equiv_pos_as_xyz
'x, y, z'
'-x, y+1/2, -z+1/2'
'-x, -y, -z'
'x, -y-1/2, z-1/2'

loop_
_atom_site_label
_atom_site_fract_x
_atom_site_fract_y
_atom_site_fract_z
_atom_site_U_iso_or_equiv
_atom_site_adp_type
_atom_site_calc_flag
_atom_site_refinement_flags
_atom_site_occupancy
_atom_site_disorder_assembly
_atom_site_disorder_group
_atom_site_type_symbol
C1 0.4687(4) 1.0035(2) 0.86910(16) 0.0431(7) Uani d . 1 . . C
H4A 0.5299 0.9571 0.9184 0.065 Uiso calc R 1 . . H
H4B 0.3413 1.0322 0.8860 0.065 Uiso calc R 1 . . H
H4C 0.5501 1.0735 0.8555 0.065 Uiso calc R 1 . . H
C2 0.2794(4) 0.8373(2) 0.78772(17) 0.0429(7) Uani d . 1 . . C
H3A 0.1598 0.8807 0.7704 0.064 Uiso calc R 1 . . H
H3B 0.2680 0.8021 0.8471 0.064 Uiso calc R 1 . . H
H3C 0.3012 0.7722 0.7448 0.064 Uiso calc R 1 . . H
C3 0.5704(3) 0.9300(2) 0.72262(14) 0.0255(5) Uani d . 1 . . C
C4 0.6255(3) 0.8159(2) 0.58361(15) 0.0273(5) Uani d . 1 . . C
N1 0.4456(3) 0.92407(19) 0.78902(12) 0.0299(5) Uani d . 1 . . N
N2 0.7407(3) 0.98811(17) 0.72951(12) 0.0300(5) Uani d . 1 . . N
H21 0.7765 1.0251 0.7793 0.036 Uiso calc R 1 . . H
H22 0.8165 0.9892 0.6842 0.036 Uiso calc R 1 . . H
N3 0.5085(3) 0.87860(18) 0.64082(12) 0.0285(5) Uani d . 1 . . N
H3 0.3858 0.8867 0.6244 0.034 Uiso calc R 1 . . H
N4 0.7931(3) 0.76763(18) 0.61228(13) 0.0337(5) Uani d . 1 . . N
H41 0.8628 0.7259 0.5756 0.040 Uiso calc R 1 . . H
H42 0.8342 0.7775 0.6679 0.040 Uiso calc R 1 . . H
N5 0.5575(3) 0.8030(2) 0.49935(12) 0.0376(6) Uani d . 1 . . N
H51 0.6241 0.7618 0.4612 0.045 Uiso calc R 1 . . H
H52 0.4462 0.8359 0.4822 0.045 Uiso calc R 1 . . H
C5 0.9501(3) 0.9780(2) 0.95391(15) 0.0281(6) Uani d . 1 . . C
O1 0.8822(3) 0.86957(16) 0.95187(10) 0.0422(5) Uani d . 1 . . O
O2 0.9466(2) 1.05278(16) 0.88959(10) 0.0419(5) Uani d . 1 . . O
C6 0.1005(3) 0.5310(2) 0.01310(15) 0.0268(5) Uani d . 1 . . C
O3 0.1527(2) 0.53023(16) 0.09624(10) 0.0365(4) Uani d . 1 . . O
O4 0.1963(2) 0.57688(16) -0.04908(10) 0.0373(4) Uani d . 1 . . O
O1W 0.1800(3) 0.20718(18) 0.69388(12) 0.0563(6) Uani d . 1 . . O
H11 0.1521 0.2556 0.6522 0.071(8) Uiso d R 1 . . H
H12 0.1575 0.1395 0.6702 0.071(8) Uiso d R 1 . . H

loop_
_atom_site_aniso_label
_atom_site_aniso_U_11
_atom_site_aniso_U_22
_atom_site_aniso_U_33
_atom_site_aniso_U_12
_atom_site_aniso_U_13
_atom_site_aniso_U_23
C1 0.0453(15) 0.0503(18) 0.0344(14) 0.0026(14) 0.0092(12) -0.0109(13)
C2 0.0375(15) 0.0486(18) 0.0431(16) -0.0060(14) 0.0091(12) 0.0012(14)
C3 0.0279(12) 0.0240(13) 0.0244(12) 0.0072(11) -0.0005(10) 0.0008(10)
C4 0.0262(12) 0.0243(13) 0.0318(13) -0.0022(11) 0.0040(11) -0.0020(11)
N1 0.0277(10) 0.0355(12) 0.0268(11) 0.0015(10) 0.0052(8) -0.0029(9)
N2 0.0306(11) 0.0351(13) 0.0246(10) -0.0040(10) 0.0035(8) -0.0086(9)
N3 0.0192(9) 0.0384(12) 0.0277(10) 0.0037(9) -0.0006(8) -0.0086(10)
N4 0.0258(11) 0.0365(13) 0.0387(12) 0.0063(10) -0.0003(9) -0.0118(10)
N5 0.0364(12) 0.0456(14) 0.0307(11) 0.0093(11) 0.0008(9) -0.0151(10)
C5 0.0254(12) 0.0328(15) 0.0266(13) -0.0060(11) 0.0068(10) -0.0019(12)
O1 0.0589(12) 0.0358(11) 0.0318(10) -0.0172(10) 0.0008(8) -0.0013(9)
O2 0.0514(11) 0.0453(12) 0.0284(9) -0.0186(9) -0.0064(8) 0.0094(9)
C6 0.0250(12) 0.0276(14) 0.0278(13) 0.0028(11) 0.0014(10) -0.0028(11)
O3 0.0345(9) 0.0481(11) 0.0265(9) -0.0051(8) -0.0034(7) 0.0005(8)
O4 0.0345(9) 0.0478(12) 0.0298(9) -0.0109(9) 0.0037(8) -0.0002(8)
O1W 0.0872(16) 0.0414(12) 0.0395(11) 0.0030(11) -0.0079(10) 0.0005(9)

loop_
_atom_type_symbol
_atom_type_description
_atom_type_scat_dispersion_real
_atom_type_scat_dispersion_imag
_atom_type_scat_source
C C 0.0033 0.0016 'International Tables Vol C Tables 4.2.6.8 and 6.1.1.4'
H H 0.0000 0.0000 'International Tables Vol C Tables 4.2.6.8 and 6.1.1.4'
N N 0.0061 0.0033 'International Tables Vol C Tables 4.2.6.8 and 6.1.1.4'
O O 0.0106 0.0060 'International Tables Vol C Tables 4.2.6.8 and 6.1.1.4'

loop_
_geom_angle_atom_site_label_1
_geom_angle_atom_site_label_2
_geom_angle_atom_site_label_3
_geom_angle_site_symmetry_3
_geom_angle
_geom_angle_publ_flag
N1 C1 H4A . 109.5 ?
N1 C1 H4B . 109.5 ?
H4A C1 H4B . 109.5 ?
N1 C1 H4C . 109.5 ?
H4A C1 H4C . 109.5 ?
H4B C1 H4C . 109.5 ?
N1 C2 H3A . 109.5 ?
N1 C2 H3B . 109.5 ?
H3A C2 H3B . 109.5 ?
N1 C2 H3C . 109.5 ?
H3A C2 H3C . 109.5 ?
H3B C2 H3C . 109.5 ?
N2 C3 N1 . 123.7(2) y
N2 C3 N3 . 119.5(2) y
N1 C3 N3 . 116.7(2) y
N4 C4 N5 . 122.0(2) y
N4 C4 N3 . 121.4(2) y
N5 C4 N3 . 116.6(2) y
C3 N1 C1 . 121.4(2) ?
C3 N1 C2 . 122.6(2) ?
C1 N1 C2 . 116.05(18) ?
C3 N2 H21 . 120.0 ?
C3 N2 H22 . 120.0 ?
H21 N2 H22 . 120.0 ?
C4 N3 C3 . 125.4(2) y
C4 N3 H3 . 117.3 ?
C3 N3 H3 . 117.3 ?
C4 N4 H41 . 120.0 ?
C4 N4 H42 . 120.0 ?
H41 N4 H42 . 120.0 ?
C4 N5 H51 . 120.0 ?
C4 N5 H52 . 120.0 ?
H51 N5 H52 . 120.0 ?
O2 C5 O1 . 126.1(2) ?
O2 C5 C5 3_777 117.3(3) ?
O1 C5 C5 3_777 116.5(3) ?
O4 C6 O3 . 125.7(2) ?
O4 C6 C6 3_565 117.9(2) ?
O3 C6 C6 3_565 116.5(2) ?
H11 O1W H11 . 102.3 ?

loop_
_geom_bond_atom_site_label_1
_geom_bond_atom_site_label_2
_geom_bond_site_symmetry_2
_geom_bond_distance
_geom_bond_publ_flag
C1 N1 . 1.460(3) ?
C1 H4A . 0.9600 ?
C1 H4B . 0.9600 ?
C1 H4C . 0.9600 ?
C2 N1 . 1.463(3) ?
C2 H3A . 0.9600 ?
C2 H3B . 0.9600 ?
C2 H3C . 0.9600 ?
C3 N2 . 1.312(3) y
C3 N1 . 1.323(3) y
C3 N3 . 1.374(3) y
C4 N4 . 1.302(3) y
C4 N5 . 1.312(3) y
C4 N3 . 1.361(3) y
N2 H21 . 0.8600 ?
N2 H22 . 0.8600 ?
N3 H3 . 0.8600 ?
N4 H41 . 0.8600 ?
N4 H42 . 0.8600 ?
N5 H51 . 0.8600 ?
N5 H52 . 0.8600 ?
C5 O2 . 1.243(3) ?
C5 O1 . 1.254(3) ?
C5 C5 3_777 1.563(4) ?
C6 O4 . 1.248(2) ?
C6 O3 . 1.260(3) ?
C6 C6 3_565 1.549(4) ?
O1W H11 . 0.8209 ?
O1W H12 . 0.8191 ?

loop_
_geom_hbond_atom_site_label_D
_geom_hbond_atom_site_label_H
_geom_hbond_atom_site_label_A
_geom_hbond_site_symmetry_A
_geom_hbond_distance_DH
_geom_hbond_distance_HA
_geom_hbond_distance_DA
_geom_hbond_angle_DHA
_geom_hbond_publ_flag
N2 H21 O2 . 0.86 1.97 2.774(2) 155 y
N3 H3 O3 4_576 0.86 1.85 2.658(2) 157 y
N4 H41 O1 4_575 0.86 2.10 2.873(2) 149 y
N4 H42 O1W 2_656 0.86 2.18 2.926(3) 145 y
N5 H51 O1 4_575 0.86 2.26 2.986(3) 143 y
N5 H52 O4 4_576 0.86 1.97 2.830(3) 175 y
O1W H12 O3 4_566 0.82 2.13 2.934(3) 169 y
O1W H11 O1 2_646 0.82 1.97 2.786(2) 173 y
N2 H22 O4 2_655 0.86 2.20 2.874(2) 135 y

loop_
_geom_torsion_atom_site_label_1
_geom_torsion_atom_site_label_2
_geom_torsion_atom_site_label_3
_geom_torsion_atom_site_label_4
_geom_torsion
_geom_torsion_publ_flag
N2 C3 N1 C1 13.0(3) ?
N3 C3 N1 C1 -162.6(2) ?
N2 C3 N1 C2 -166.1(2) ?
N3 C3 N1 C2 18.3(3) ?
N4 C4 N3 C3 20.3(3) y
N5 C4 N3 C3 -161.9(2) y
N2 C3 N3 C4 41.0(3) y
N1 C3 N3 C4 -143.1(2) y
